data_4332346
loop_
_publ_author_name
'Mendiratta, Arjun'
'Cummins, Christopher C.'
'Cotton, F. Albert'
'Ibragimov, Sergey A.'
'Murillo, Carlos A.'
'Villagr\'an, Dino'

_publ_section_title
;
 A Diamagnetic Dititanium(III) Paddlewheel Complex with No Direct
 Metal&#x2212;Metal Bond
;
_journal_issue 11
_journal_name_full 'Inorganic Chemistry'
_journal_page_first 4328
_journal_page_last 4330
_journal_paper_doi 10.1021/ic0602650
_journal_volume 45
_journal_year 2006
_chemical_formula_sum 'C68 H93.14 N6 O9 Ti2'
_chemical_formula_weight 1234.43
_chemical_name_common (Ph(tBu)N)2Ti2(O2C(N(tBu)Ph)4
_chemical_name_systematic
; 
 ? 
;
_space_group_IT_number 2
_symmetry_cell_setting triclinic
_symmetry_space_group_name_Hall '-P 1'
_symmetry_space_group_name_H-M 'P -1'
_atom_sites_solution_hydrogens geom
_atom_sites_solution_primary patterson
_atom_sites_solution_secondary difmap
_audit_creation_method SHELXL-97
_cell_angle_alpha 104.509(4)
_cell_angle_beta 92.288(4)
_cell_angle_gamma 101.522(5)
_cell_formula_units_Z 2
_cell_length_a 11.6091(16)
_cell_length_b 12.8553(18)
_cell_length_c 24.358(3)
_cell_measurement_reflns_used 3625
_cell_measurement_temperature 193(2)
_cell_measurement_theta_max 0.00
_cell_measurement_theta_min 0.00
_cell_volume 3432.8(8)
_computing_cell_refinement 'SAINT 5 (Bruker-AXS, 2003)'
_computing_data_collection 'SMART 5 (Bruker-AXS, 2003)'
_computing_data_reduction 'SAINT 5 (Bruker-AXS, 2003)'
_computing_molecular_graphics 'Bruker SHELXTL'
_computing_publication_material 'Bruker SHELXTL'
_computing_structure_refinement 'SHELXL-97 (Sheldrick, 1997)'
_computing_structure_solution 'SHELXS-97 (Sheldrick, 1990)'
_diffrn_ambient_temperature 193(2)
_diffrn_measured_fraction_theta_full 0.984
_diffrn_measured_fraction_theta_max 0.984
_diffrn_measurement_device_type 'Bruker Smart APEX CCD'
_diffrn_measurement_method 'omega and phi scans'
_diffrn_radiation_monochromator graphite
_diffrn_radiation_source 'fine-focus sealed tube'
_diffrn_radiation_type MoK\a
_diffrn_radiation_wavelength 0.71073
_diffrn_reflns_av_R_equivalents 0.0503
_diffrn_reflns_av_sigmaI/netI 0.0871
_diffrn_reflns_limit_h_max 13
_diffrn_reflns_limit_h_min -13
_diffrn_reflns_limit_k_max 14
_diffrn_reflns_limit_k_min -15
_diffrn_reflns_limit_l_max 28
_diffrn_reflns_limit_l_min 0
_diffrn_reflns_number 24167
_diffrn_reflns_theta_full 24.71
_diffrn_reflns_theta_max 24.71
_diffrn_reflns_theta_min 0.87
_exptl_absorpt_coefficient_mu 0.290
_exptl_absorpt_correction_T_max 0.9744
_exptl_absorpt_correction_T_min 0.9285
_exptl_absorpt_correction_type multi-scan
_exptl_absorpt_process_details sadabs
_exptl_crystal_colour green
_exptl_crystal_density_diffrn 1.194
_exptl_crystal_density_method 'not measured'
_exptl_crystal_description prism
_exptl_crystal_F_000 1318
_exptl_crystal_size_max 0.26
_exptl_crystal_size_mid 0.10
_exptl_crystal_size_min 0.09
_refine_diff_density_max 0.462
_refine_diff_density_min -0.340
_refine_diff_density_rms 0.063
_refine_ls_extinction_method none
_refine_ls_goodness_of_fit_ref 1.002
_refine_ls_hydrogen_treatment riding
_refine_ls_matrix_type full
_refine_ls_number_parameters 830
_refine_ls_number_reflns 11534
_refine_ls_number_restraints 151
_refine_ls_restrained_S_all 1.001
_refine_ls_R_factor_all 0.1012
_refine_ls_R_factor_gt 0.0574
_refine_ls_shift/su_max 0.000
_refine_ls_shift/su_mean 0.000
_refine_ls_structure_factor_coef Fsqd
_refine_ls_weighting_details 'calc w=1/[\s^2^(Fo^2^)+(0.0748P)^2^+0.0000P] where P=(Fo^2^+2Fc^2^)/3'
_refine_ls_weighting_scheme calc
_refine_ls_wR_factor_gt 0.1306
_refine_ls_wR_factor_ref 0.1520
_reflns_number_gt 7411
_reflns_number_total 11534
_reflns_threshold_expression >2sigma(I)
_cod_data_source_file ic0602650sup1.cif
_cod_data_source_block 04128
_cod_depositor_comments
;
The following automatic conversions were performed:

'_symmetry_cell_setting' value 'Triclinic' changed to 'triclinic'
according to /home/saulius/struct/CIF-dictionaries/cif_core.dic
dictionary named 'cif_core.dic' version 2.4.2 from 2011-04-26.

Automatic conversion script
Id: cif_fix_values 1891 2012-01-12 08:04:46Z andrius 
;
_cod_original_sg_symbol_H-M P-1
_cod_database_code 4332346

loop_
_symmetry_equiv_pos_as_xyz
'x, y, z'
'-x, -y, -z'

loop_
_atom_site_label
_atom_site_type_symbol
_atom_site_fract_x
_atom_site_fract_y
_atom_site_fract_z
_atom_site_U_iso_or_equiv
_atom_site_adp_type
_atom_site_occupancy
_atom_site_symmetry_multiplicity
_atom_site_calc_flag
_atom_site_refinement_flags
_atom_site_disorder_assembly
_atom_site_disorder_group
Ti1 Ti 0.56620(5) 0.58235(5) 0.45721(2) 0.02649(17) Uani 1 1 d . . .
O1 O 0.4237(2) 0.6501(2) 0.47776(10) 0.0447(7) Uani 1 1 d . . .
N1 N 0.2745(2) 0.6865(2) 0.53285(11) 0.0337(7) Uani 1 1 d . . .
C1 C 0.3553(3) 0.6239(3) 0.51404(15) 0.0352(8) Uani 1 1 d . . .
Ti2 Ti -0.04042(5) 0.50481(5) 0.06732(2) 0.02187(16) Uani 1 1 d . . .
O2 O 0.3572(2) 0.5414(2) 0.53392(11) 0.0447(7) Uani 1 1 d . . .
N2 N 0.3231(3) 0.2906(3) 0.36451(12) 0.0463(9) Uani 1 1 d . . .
C2 C 0.3873(3) 0.3706(3) 0.40982(14) 0.0358(9) Uani 1 1 d . . .
N3 N 0.6554(2) 0.6707(2) 0.41400(11) 0.0306(7) Uani 1 1 d . . .
O3 O 0.4479(2) 0.4573(2) 0.40132(10) 0.0430(6) Uani 1 1 d . . .
N4 N 0.2373(2) 0.3497(2) 0.03285(11) 0.0293(7) Uani 1 1 d . . .
C4 C 0.1561(3) 0.4143(3) 0.03451(14) 0.0302(8) Uani 1 1 d . . .
O4 O 0.6193(2) 0.6488(2) 0.54139(9) 0.0409(6) Uani 1 1 d . . .
O5 O 0.13448(19) 0.44700(19) -0.00925(9) 0.0335(6) Uani 1 1 d . . .
N5 N 0.2034(2) 0.7941(2) 0.05562(11) 0.0298(7) Uani 1 1 d . . .
C5 C 0.1257(3) 0.6941(3) 0.03796(14) 0.0281(8) Uani 1 1 d . . .
O6 O 0.10454(19) 0.4399(2) 0.07936(9) 0.0328(6) Uani 1 1 d . . .
N6 N -0.1101(2) 0.5149(2) 0.13805(10) 0.0273(6) Uani 1 1 d . . .
O7 O 0.07526(18) 0.65092(18) 0.07460(9) 0.0302(5) Uani 1 1 d . . .
O8 O -0.10845(18) 0.35036(18) 0.01584(8) 0.0281(5) Uani 1 1 d . . .
C11 C 0.2019(3) 0.6556(3) 0.57534(16) 0.0401(9) Uani 1 1 d . . .
C12 C 0.0839(3) 0.6081(3) 0.56202(19) 0.0524(11) Uani 1 1 d . . .
H12 H 0.0488 0.5955 0.5244 0.063 Uiso 1 1 calc R . .
C13 C 0.0154(4) 0.5782(4) 0.6036(3) 0.0750(16) Uani 1 1 d . . .
H13 H -0.0666 0.5469 0.5946 0.090 Uiso 1 1 calc R . .
C14 C 0.0677(6) 0.5946(5) 0.6578(3) 0.095(2) Uani 1 1 d . . .
H14 H 0.0215 0.5741 0.6863 0.114 Uiso 1 1 calc R . .
C15 C 0.1834(6) 0.6392(6) 0.6704(2) 0.101(2) Uani 1 1 d . . .
H15 H 0.2189 0.6485 0.7076 0.122 Uiso 1 1 calc R . .
C16 C 0.2517(4) 0.6721(4) 0.62977(18) 0.0642(13) Uani 1 1 d . . .
H16 H 0.3329 0.7060 0.6396 0.077 Uiso 1 1 calc R . .
C17 C 0.2654(3) 0.7857(3) 0.51222(15) 0.0391(9) Uani 1 1 d . . .
C18 C 0.1729(3) 0.8419(3) 0.54244(18) 0.0523(11) Uani 1 1 d . . .
H18A H 0.0959 0.7903 0.5344 0.078 Uiso 1 1 calc R . .
H18B H 0.1679 0.9065 0.5288 0.078 Uiso 1 1 calc R . .
H18C H 0.1953 0.8650 0.5836 0.078 Uiso 1 1 calc R . .
C19 C 0.2280(4) 0.7481(4) 0.44774(16) 0.0524(11) Uani 1 1 d . . .
H19A H 0.2888 0.7150 0.4278 0.079 Uiso 1 1 calc R . .
H19B H 0.2183 0.8118 0.4342 0.079 Uiso 1 1 calc R . .
H19C H 0.1530 0.6937 0.4403 0.079 Uiso 1 1 calc R . .
C21 C 0.2606(3) 0.1906(3) 0.37570(14) 0.0359(9) Uani 1 1 d . . .
C22 C 0.1397(4) 0.1707(3) 0.37865(16) 0.0476(10) Uani 1 1 d . . .
H22 H 0.0972 0.2248 0.3747 0.057 Uiso 1 1 calc R . .
C23 C 0.0803(4) 0.0725(4) 0.38737(17) 0.0507(11) Uani 1 1 d . . .
H23 H -0.0029 0.0590 0.3887 0.061 Uiso 1 1 calc R . .
C24 C 0.1404(4) -0.0054(4) 0.39411(18) 0.0560(11) Uani 1 1 d . . .
H24 H 0.0992 -0.0731 0.3997 0.067 Uiso 1 1 calc R . .
C25 C 0.2610(4) 0.0152(4) 0.3927(2) 0.0673(13) Uani 1 1 d . . .
H25 H 0.3036 -0.0378 0.3982 0.081 Uiso 1 1 calc R . .
C26 C 0.3204(4) 0.1126(4) 0.38326(17) 0.0517(11) Uani 1 1 d . . .
H26 H 0.4036 0.1258 0.3820 0.062 Uiso 1 1 calc R . .
C27 C 0.3261(4) 0.3012(4) 0.30396(15) 0.0476(10) Uani 1 1 d . . .
C28 C 0.2485(5) 0.1967(5) 0.26355(18) 0.094(2) Uani 1 1 d . . .
H28A H 0.2741 0.1318 0.2693 0.141 Uiso 1 1 calc R . .
H28B H 0.2560 0.1996 0.2240 0.141 Uiso 1 1 calc R . .
H28C H 0.1659 0.1922 0.2716 0.141 Uiso 1 1 calc R . .
C29 C 0.4516(4) 0.3098(4) 0.28677(17) 0.0624(13) Uani 1 1 d . . .
H29A H 0.5034 0.3752 0.3122 0.094 Uiso 1 1 calc R . .
H29B H 0.4527 0.3157 0.2474 0.094 Uiso 1 1 calc R . .
H29C H 0.4793 0.2440 0.2896 0.094 Uiso 1 1 calc R . .
C31 C 0.5840(3) 0.6926(3) 0.36981(15) 0.0399(9) Uani 1 1 d . . .
C32 C 0.5310(4) 0.7819(5) 0.3812(2) 0.0753(16) Uani 1 1 d . . .
H32 H 0.5418 0.8306 0.4184 0.090 Uiso 1 1 calc R . .
C33 C 0.4607(5) 0.8005(6) 0.3375(3) 0.109(3) Uani 1 1 d . . .
H33 H 0.4249 0.8623 0.3452 0.131 Uiso 1 1 calc R . .
C34 C 0.4438(5) 0.7293(7) 0.2838(3) 0.100(2) Uani 1 1 d . . .
H34 H 0.3959 0.7415 0.2545 0.121 Uiso 1 1 calc R . .
C35 C 0.4950(4) 0.6432(5) 0.2731(2) 0.0771(17) Uani 1 1 d . . .
H35 H 0.4831 0.5947 0.2358 0.093 Uiso 1 1 calc R . .
C36 C 0.5655(3) 0.6226(4) 0.31509(16) 0.0494(11) Uani 1 1 d . . .
H36 H 0.6009 0.5606 0.3063 0.059 Uiso 1 1 calc R . .
C37 C 0.7836(3) 0.7230(3) 0.42032(15) 0.0387(9) Uani 1 1 d . . .
C38 C 0.8018(4) 0.8476(4) 0.4435(2) 0.0818(16) Uani 1 1 d . . .
H38A H 0.7632 0.8773 0.4162 0.123 Uiso 1 1 calc R . .
H38B H 0.8865 0.8808 0.4492 0.123 Uiso 1 1 calc R . .
H38C H 0.7674 0.8645 0.4799 0.123 Uiso 1 1 calc R . .
C39 C 0.8450(3) 0.6770(4) 0.46219(18) 0.0589(13) Uani 1 1 d . . .
H39A H 0.8132 0.6958 0.4992 0.088 Uiso 1 1 calc R . .
H39B H 0.9300 0.7088 0.4666 0.088 Uiso 1 1 calc R . .
H39C H 0.8315 0.5968 0.4478 0.088 Uiso 1 1 calc R . .
C41 C 0.2942(3) 0.3216(3) -0.01930(13) 0.0299(8) Uani 1 1 d . . .
C42 C 0.2296(3) 0.2509(3) -0.06829(14) 0.0413(9) Uani 1 1 d . . .
H42 H 0.1480 0.2212 -0.0679 0.050 Uiso 1 1 calc R . .
C43 C 0.2843(4) 0.2237(4) -0.11766(16) 0.0574(12) Uani 1 1 d . . .
H43 H 0.2400 0.1765 -0.1515 0.069 Uiso 1 1 calc R . .
C44 C 0.4035(5) 0.2654(4) -0.11775(19) 0.0634(13) Uani 1 1 d . . .
H44 H 0.4414 0.2456 -0.1515 0.076 Uiso 1 1 calc R . .
C45 C 0.4678(4) 0.3356(4) -0.06910(19) 0.0569(12) Uani 1 1 d . . .
H45 H 0.5498 0.3641 -0.0693 0.068 Uiso 1 1 calc R . .
C46 C 0.4126(3) 0.3644(3) -0.01995(16) 0.0420(9) Uani 1 1 d . . .
H46 H 0.4565 0.4138 0.0134 0.050 Uiso 1 1 calc R . .
C47 C 0.2652(3) 0.3060(3) 0.08281(13) 0.0305(8) Uani 1 1 d . . .
C48 C 0.1515(3) 0.2364(3) 0.09631(17) 0.0476(10) Uani 1 1 d . . .
H48A H 0.0942 0.2828 0.1070 0.071 Uiso 1 1 calc R . .
H48B H 0.1696 0.2060 0.1279 0.071 Uiso 1 1 calc R . .
H48C H 0.1182 0.1762 0.0626 0.071 Uiso 1 1 calc R . .
C49 C 0.3517(3) 0.2300(3) 0.06770(16) 0.0408(9) Uani 1 1 d . . .
H49A H 0.3175 0.1691 0.0344 0.061 Uiso 1 1 calc R . .
H49B H 0.3672 0.2006 0.1000 0.061 Uiso 1 1 calc R . .
H49C H 0.4259 0.2716 0.0590 0.061 Uiso 1 1 calc R . .
C51 C 0.2360(3) 0.8507(3) 0.01225(13) 0.0315(8) Uani 1 1 d . . .
C52 C 0.3469(3) 0.8560(3) -0.00692(14) 0.0365(9) Uani 1 1 d . . .
H52 H 0.4011 0.8207 0.0075 0.044 Uiso 1 1 calc R . .
C53 C 0.3791(4) 0.9131(3) -0.04737(16) 0.0477(10) Uani 1 1 d . . .
H53 H 0.4558 0.9172 -0.0601 0.057 Uiso 1 1 calc R . .
C54 C 0.3020(4) 0.9633(3) -0.06907(16) 0.0536(12) Uani 1 1 d . . .
H54 H 0.3250 1.0024 -0.0966 0.064 Uiso 1 1 calc R . .
C55 C 0.1901(4) 0.9567(3) -0.05076(16) 0.0537(11) Uani 1 1 d . . .
H55 H 0.1355 0.9905 -0.0661 0.064 Uiso 1 1 calc R . .
C56 C 0.1575(3) 0.9005(3) -0.00974(15) 0.0401(9) Uani 1 1 d . . .
H56 H 0.0808 0.8967 0.0030 0.048 Uiso 1 1 calc R . .
C57 C 0.2254(3) 0.8581(3) 0.11780(14) 0.0369(9) Uani 1 1 d . . .
C58 C 0.3276(4) 0.9588(4) 0.12339(16) 0.0656(14) Uani 1 1 d . . .
H58A H 0.3984 0.9337 0.1101 0.098 Uiso 1 1 calc R . .
H58B H 0.3438 1.0013 0.1634 0.098 Uiso 1 1 calc R . .
H58C H 0.3052 1.0052 0.1002 0.098 Uiso 1 1 calc R . .
C59 C 0.1154(4) 0.8966(3) 0.13781(15) 0.0500(11) Uani 1 1 d . . .
H59A H 0.0950 0.9450 0.1154 0.075 Uiso 1 1 calc R . .
H59B H 0.1301 0.9369 0.1782 0.075 Uiso 1 1 calc R . .
H59C H 0.0499 0.8327 0.1328 0.075 Uiso 1 1 calc R . .
C61 C -0.0325(3) 0.5831(3) 0.18709(12) 0.0285(8) Uani 1 1 d . . .
C62 C 0.0529(3) 0.5434(3) 0.21176(14) 0.0379(9) Uani 1 1 d . . .
H62 H 0.0610 0.4699 0.1966 0.045 Uiso 1 1 calc R . .
C63 C 0.1278(3) 0.6118(4) 0.25922(16) 0.0478(10) Uani 1 1 d . . .
H63 H 0.1862 0.5841 0.2760 0.057 Uiso 1 1 calc R . .
C64 C 0.1174(3) 0.7174(4) 0.28140(15) 0.0480(11) Uani 1 1 d . . .
H64 H 0.1682 0.7628 0.3137 0.058 Uiso 1 1 calc R . .
C65 C 0.0336(3) 0.7586(3) 0.25717(15) 0.0444(10) Uani 1 1 d . . .
H65 H 0.0266 0.8324 0.2727 0.053 Uiso 1 1 calc R . .
C66 C -0.0408(3) 0.6920(3) 0.20994(14) 0.0364(9) Uani 1 1 d . . .
H66 H -0.0979 0.7210 0.1930 0.044 Uiso 1 1 calc R . .
C67 C -0.2234(3) 0.4472(3) 0.14908(14) 0.0384(9) Uani 1 1 d . . .
C68 C -0.2732(3) 0.5079(4) 0.20218(16) 0.0623(14) Uani 1 1 d . . .
H68A H -0.2164 0.5227 0.2355 0.093 Uiso 1 1 calc R . .
H68B H -0.3476 0.4622 0.2080 0.093 Uiso 1 1 calc R . .
H68C H -0.2874 0.5776 0.1970 0.093 Uiso 1 1 calc R . .
C69 C -0.3128(3) 0.4275(3) 0.09802(15) 0.0436(10) Uani 1 1 d . . .
H69A H -0.3258 0.4983 0.0939 0.065 Uiso 1 1 calc R . .
H69B H -0.3876 0.3824 0.1038 0.065 Uiso 1 1 calc R . .
H69C H -0.2825 0.3892 0.0635 0.065 Uiso 1 1 calc R . .
C110 C 0.3839(3) 0.8698(4) 0.52621(19) 0.0552(11) Uani 1 1 d . . .
H11A H 0.4023 0.8958 0.5676 0.083 Uiso 1 1 calc R . .
H11B H 0.3785 0.9323 0.5108 0.083 Uiso 1 1 calc R . .
H11C H 0.4464 0.8350 0.5092 0.083 Uiso 1 1 calc R . .
C210 C 0.2762(4) 0.4004(4) 0.29977(18) 0.0589(12) Uani 1 1 d . . .
H21A H 0.1963 0.3921 0.3122 0.088 Uiso 1 1 calc R . .
H21B H 0.2732 0.4051 0.2602 0.088 Uiso 1 1 calc R . .
H21C H 0.3269 0.4677 0.3242 0.088 Uiso 1 1 calc R . .
C310 C 0.8383(4) 0.6964(5) 0.36405(18) 0.0705(15) Uani 1 1 d . . .
H31A H 0.8273 0.6164 0.3495 0.106 Uiso 1 1 calc R . .
H31B H 0.9228 0.7302 0.3701 0.106 Uiso 1 1 calc R . .
H31C H 0.7999 0.7255 0.3364 0.106 Uiso 1 1 calc R . .
C410 C 0.3213(3) 0.4020(3) 0.13395(14) 0.0444(10) Uani 1 1 d . . .
H41A H 0.3929 0.4447 0.1236 0.067 Uiso 1 1 calc R . .
H41B H 0.3416 0.3734 0.1659 0.067 Uiso 1 1 calc R . .
H41C H 0.2652 0.4495 0.1451 0.067 Uiso 1 1 calc R . .
C510 C 0.2653(3) 0.7879(3) 0.15372(14) 0.0415(9) Uani 1 1 d . . .
H51A H 0.2004 0.7257 0.1532 0.062 Uiso 1 1 calc R . .
H51B H 0.2879 0.8327 0.1930 0.062 Uiso 1 1 calc R . .
H51C H 0.3331 0.7603 0.1381 0.062 Uiso 1 1 calc R . .
C610 C -0.2018(4) 0.3382(3) 0.15663(17) 0.0520(11) Uani 1 1 d . . .
H61A H -0.1720 0.2988 0.1222 0.078 Uiso 1 1 calc R . .
H61B H -0.2760 0.2933 0.1633 0.078 Uiso 1 1 calc R . .
H61C H -0.1434 0.3524 0.1893 0.078 Uiso 1 1 calc R . .
C1S C 0.4429(16) -0.0089(13) -0.2571(8) 0.184(8) Uani 0.570(10) 1 d PDU A 1
H1S1 H 0.5019 0.0232 -0.2793 0.276 Uiso 0.570(10) 1 calc PR A 1
H1S2 H 0.4485 -0.0850 -0.2596 0.276 Uiso 0.570(10) 1 calc PR A 1
H1S3 H 0.4574 0.0341 -0.2171 0.276 Uiso 0.570(10) 1 calc PR A 1
C2S C 0.330(3) -0.007(3) -0.2787(13) 0.192(8) Uani 0.570(10) 1 d PDU A 1
H2S1 H 0.3032 -0.0719 -0.3120 0.231 Uiso 0.570(10) 1 calc PR A 1
H2S2 H 0.3342 0.0596 -0.2922 0.231 Uiso 0.570(10) 1 calc PR A 1
O1S O 0.2454(11) -0.0095(15) -0.2387(6) 0.176(6) Uani 0.570(10) 1 d PDU A 1
C3S C 0.127(2) -0.052(3) -0.2529(11) 0.167(7) Uani 0.570(10) 1 d PDU A 1
H3S1 H 0.1159 -0.1095 -0.2896 0.201 Uiso 0.570(10) 1 calc PR A 1
H3S2 H 0.0885 0.0069 -0.2585 0.201 Uiso 0.570(10) 1 calc PR A 1
C4S C 0.0706(11) -0.0987(16) -0.2123(6) 0.173(8) Uani 0.570(10) 1 d PDU A 1
H4S1 H -0.0151 -0.1135 -0.2211 0.259 Uiso 0.570(10) 1 calc PR A 1
H4S2 H 0.0927 -0.0474 -0.1744 0.259 Uiso 0.570(10) 1 calc PR A 1
H4S3 H 0.0948 -0.1677 -0.2128 0.259 Uiso 0.570(10) 1 calc PR A 1
O1T O 0.2515(17) 0.0599(16) -0.2818(7) 0.181(6) Uani 0.430(10) 1 d PDU A 2
C1T C 0.342(3) 0.014(4) -0.2676(17) 0.161(8) Uani 0.430(10) 1 d PDU A 2
H1T1 H 0.4083 0.0718 -0.2444 0.193 Uiso 0.430(10) 1 calc PR A 2
H1T2 H 0.3725 -0.0265 -0.3021 0.193 Uiso 0.430(10) 1 calc PR A 2
C2T C 0.281(2) -0.067(3) -0.2315(14) 0.164(8) Uani 0.430(10) 1 d PDU A 2
H2T1 H 0.3061 -0.1381 -0.2433 0.196 Uiso 0.430(10) 1 calc PR A 2
H2T2 H 0.3068 -0.0343 -0.1904 0.196 Uiso 0.430(10) 1 calc PR A 2
C3T C 0.175(3) -0.082(2) -0.2397(13) 0.155(8) Uani 0.430(10) 1 d PDU A 2
H3T1 H 0.1356 -0.0938 -0.2057 0.186 Uiso 0.430(10) 1 calc PR A 2
H3T2 H 0.1428 -0.1455 -0.2728 0.186 Uiso 0.430(10) 1 calc PR A 2
C4T C 0.1589(19) 0.032(2) -0.2522(10) 0.140(6) Uani 0.430(10) 1 d PDU A 2
H4T1 H 0.0829 0.0212 -0.2750 0.169 Uiso 0.430(10) 1 calc PR A 2
H4T2 H 0.1614 0.0890 -0.2162 0.169 Uiso 0.430(10) 1 calc PR A 2

loop_
_atom_site_aniso_label
_atom_site_aniso_U_11
_atom_site_aniso_U_22
_atom_site_aniso_U_33
_atom_site_aniso_U_23
_atom_site_aniso_U_13
_atom_site_aniso_U_12
Ti1 0.0335(4) 0.0259(4) 0.0194(3) 0.0058(3) 0.0036(2) 0.0047(3)
O1 0.0432(15) 0.0580(19) 0.0391(15) 0.0150(13) 0.0155(12) 0.0200(13)
N1 0.0362(17) 0.0384(19) 0.0337(16) 0.0144(14) 0.0110(13) 0.0169(14)
C1 0.039(2) 0.033(2) 0.032(2) 0.0032(17) 0.0013(16) 0.0085(17)
Ti2 0.0275(3) 0.0217(4) 0.0135(3) 0.0022(2) 0.0024(2) 0.0016(2)
O2 0.0418(15) 0.0373(17) 0.0600(17) 0.0180(14) 0.0040(12) 0.0139(12)
N2 0.070(2) 0.036(2) 0.0217(16) 0.0076(15) -0.0086(14) -0.0114(16)
C2 0.042(2) 0.031(2) 0.028(2) 0.0013(17) -0.0031(16) 0.0022(17)
N3 0.0346(16) 0.0333(18) 0.0232(15) 0.0085(13) 0.0043(12) 0.0040(13)
O3 0.0498(16) 0.0324(17) 0.0382(15) 0.0075(12) -0.0083(12) -0.0064(12)
N4 0.0317(16) 0.0344(18) 0.0244(15) 0.0107(13) 0.0028(12) 0.0091(13)
C4 0.0317(19) 0.026(2) 0.0308(19) 0.0083(16) -0.0019(15) 0.0021(15)
O4 0.0468(15) 0.0486(18) 0.0185(12) 0.0010(12) -0.0013(10) 0.0009(12)
O5 0.0357(13) 0.0351(15) 0.0309(13) 0.0120(11) -0.0037(10) 0.0078(11)
N5 0.0382(16) 0.0244(17) 0.0204(14) 0.0026(12) 0.0001(12) -0.0034(13)
C5 0.0282(18) 0.026(2) 0.0274(19) 0.0062(16) 0.0032(14) 0.0019(15)
O6 0.0344(13) 0.0376(16) 0.0270(13) 0.0051(11) 0.0042(10) 0.0130(11)
N6 0.0318(15) 0.0298(17) 0.0169(13) 0.0042(12) 0.0023(11) 0.0012(12)
O7 0.0375(13) 0.0259(14) 0.0204(11) 0.0031(10) 0.0045(10) -0.0052(10)
O8 0.0345(13) 0.0239(14) 0.0179(12) -0.0003(10) 0.0009(9) -0.0044(10)
C11 0.048(2) 0.037(2) 0.041(2) 0.0136(18) 0.0130(18) 0.0166(18)
C12 0.047(3) 0.043(3) 0.070(3) 0.015(2) 0.014(2) 0.014(2)
C13 0.060(3) 0.062(4) 0.118(5) 0.036(3) 0.049(3) 0.024(3)
C14 0.113(5) 0.112(5) 0.100(5) 0.069(4) 0.073(4) 0.053(4)
C15 0.118(5) 0.158(7) 0.058(3) 0.056(4) 0.042(3) 0.058(5)
C16 0.069(3) 0.088(4) 0.041(3) 0.023(3) 0.009(2) 0.021(3)
C17 0.043(2) 0.035(2) 0.043(2) 0.0127(18) 0.0046(17) 0.0113(17)
C18 0.051(3) 0.041(3) 0.069(3) 0.017(2) 0.006(2) 0.016(2)
C19 0.059(3) 0.059(3) 0.048(2) 0.026(2) -0.001(2) 0.018(2)
C21 0.045(2) 0.034(2) 0.0209(18) 0.0031(16) -0.0057(15) -0.0022(17)
C22 0.055(3) 0.038(3) 0.045(2) 0.000(2) -0.0003(19) 0.014(2)
C23 0.042(2) 0.046(3) 0.054(3) 0.002(2) 0.0061(19) -0.001(2)
C24 0.067(3) 0.038(3) 0.059(3) 0.011(2) 0.016(2) 0.002(2)
C25 0.071(3) 0.049(3) 0.093(4) 0.031(3) 0.016(3) 0.020(2)
C26 0.045(2) 0.053(3) 0.059(3) 0.019(2) 0.007(2) 0.010(2)
C27 0.066(3) 0.050(3) 0.0220(19) 0.0107(18) -0.0039(17) 0.002(2)
C28 0.147(5) 0.081(4) 0.024(2) 0.004(2) -0.025(3) -0.023(4)
C29 0.085(3) 0.076(4) 0.032(2) 0.013(2) 0.011(2) 0.031(3)
C31 0.037(2) 0.052(3) 0.039(2) 0.025(2) 0.0106(16) 0.0108(18)
C32 0.099(4) 0.106(5) 0.064(3) 0.056(3) 0.045(3) 0.071(3)
C33 0.118(5) 0.180(7) 0.105(5) 0.099(5) 0.066(4) 0.115(5)
C34 0.063(4) 0.191(8) 0.091(5) 0.097(5) 0.022(3) 0.049(4)
C35 0.058(3) 0.116(5) 0.053(3) 0.045(3) -0.014(2) -0.016(3)
C36 0.056(3) 0.053(3) 0.035(2) 0.017(2) -0.0046(18) -0.002(2)
C37 0.038(2) 0.038(2) 0.035(2) 0.0093(18) 0.0070(16) -0.0022(17)
C38 0.085(4) 0.041(3) 0.102(4) 0.009(3) -0.009(3) -0.010(3)
C39 0.036(2) 0.086(4) 0.055(3) 0.033(3) -0.0011(19) -0.006(2)
C41 0.037(2) 0.031(2) 0.0248(18) 0.0091(16) 0.0069(15) 0.0129(16)
C42 0.050(2) 0.042(3) 0.029(2) 0.0029(18) -0.0031(16) 0.0135(18)
C43 0.088(4) 0.058(3) 0.028(2) -0.003(2) -0.003(2) 0.037(3)
C44 0.089(4) 0.076(4) 0.044(3) 0.021(3) 0.032(3) 0.049(3)
C45 0.051(3) 0.071(3) 0.060(3) 0.025(3) 0.024(2) 0.027(2)
C46 0.042(2) 0.045(3) 0.039(2) 0.0102(19) 0.0082(17) 0.0086(18)
C47 0.035(2) 0.035(2) 0.0236(18) 0.0124(16) -0.0028(14) 0.0067(16)
C48 0.045(2) 0.051(3) 0.054(2) 0.030(2) 0.0063(18) 0.0074(19)
C49 0.045(2) 0.039(2) 0.042(2) 0.0155(19) -0.0038(17) 0.0104(18)
C51 0.039(2) 0.025(2) 0.0228(17) 0.0013(15) 0.0000(15) -0.0060(15)
C52 0.040(2) 0.029(2) 0.033(2) 0.0034(17) 0.0016(16) -0.0023(16)
C53 0.050(2) 0.042(3) 0.044(2) 0.010(2) 0.0114(19) -0.0094(19)
C54 0.085(3) 0.036(3) 0.036(2) 0.015(2) 0.013(2) -0.006(2)
C55 0.081(3) 0.039(3) 0.041(2) 0.014(2) -0.010(2) 0.009(2)
C56 0.046(2) 0.035(2) 0.034(2) 0.0047(18) -0.0010(16) 0.0020(18)
C57 0.048(2) 0.032(2) 0.0216(18) 0.0006(16) -0.0041(15) -0.0039(17)
C58 0.094(3) 0.049(3) 0.025(2) -0.002(2) -0.008(2) -0.033(2)
C59 0.077(3) 0.042(3) 0.027(2) -0.0005(18) 0.0019(19) 0.018(2)
C61 0.0312(19) 0.037(2) 0.0155(16) 0.0059(15) 0.0072(13) 0.0039(15)
C62 0.044(2) 0.044(3) 0.0254(19) 0.0089(17) 0.0014(16) 0.0102(18)
C63 0.041(2) 0.066(3) 0.036(2) 0.016(2) -0.0043(17) 0.009(2)
C64 0.047(2) 0.060(3) 0.0217(19) -0.002(2) -0.0010(16) -0.006(2)
C65 0.055(3) 0.039(3) 0.028(2) -0.0038(18) 0.0073(18) -0.0002(19)
C66 0.042(2) 0.041(2) 0.0246(18) 0.0037(17) 0.0049(15) 0.0096(17)
C67 0.039(2) 0.044(3) 0.0228(18) 0.0023(17) 0.0078(15) -0.0059(17)
C68 0.047(2) 0.081(4) 0.037(2) -0.007(2) 0.0212(19) -0.012(2)
C69 0.030(2) 0.050(3) 0.042(2) 0.0054(19) 0.0047(16) -0.0042(17)
C110 0.053(3) 0.042(3) 0.072(3) 0.017(2) 0.007(2) 0.008(2)
C210 0.056(3) 0.082(4) 0.046(3) 0.031(2) 0.002(2) 0.015(2)
C310 0.043(3) 0.116(5) 0.050(3) 0.026(3) 0.015(2) 0.004(3)
C410 0.049(2) 0.054(3) 0.028(2) 0.0051(19) -0.0075(16) 0.0147(19)
C510 0.041(2) 0.049(3) 0.0264(19) 0.0025(18) -0.0031(16) 0.0018(18)
C610 0.063(3) 0.043(3) 0.044(2) 0.021(2) 0.0004(19) -0.014(2)
C1S 0.222(14) 0.087(11) 0.229(19) -0.005(12) 0.018(14) 0.063(12)
C2S 0.214(13) 0.196(18) 0.145(15) 0.036(14) 0.003(10) 0.011(14)
O1S 0.186(11) 0.173(13) 0.100(8) -0.017(8) -0.024(7) -0.045(10)
C3S 0.163(11) 0.172(18) 0.134(12) 0.015(12) -0.070(9) 0.009(13)
C4S 0.081(9) 0.27(2) 0.128(12) -0.022(11) -0.010(7) 0.035(10)
O1T 0.210(14) 0.213(15) 0.127(10) 0.070(9) 0.005(9) 0.033(11)
C1T 0.159(14) 0.163(18) 0.141(16) 0.031(13) 0.014(13) 0.002(12)
C2T 0.194(15) 0.179(18) 0.113(13) 0.048(12) -0.006(14) 0.020(13)
C3T 0.165(14) 0.142(15) 0.124(15) 0.012(11) 0.012(15) -0.013(14)
C4T 0.115(13) 0.159(16) 0.112(12) 0.023(12) -0.045(9) -0.024(11)

loop_
_atom_type_symbol
_atom_type_description
_atom_type_scat_dispersion_real
_atom_type_scat_dispersion_imag
_atom_type_scat_source
C C 0.0033 0.0016 'International Tables Vol C Tables 4.2.6.8 and 6.1.1.4'
H H 0.0000 0.0000 'International Tables Vol C Tables 4.2.6.8 and 6.1.1.4'
N N 0.0061 0.0033 'International Tables Vol C Tables 4.2.6.8 and 6.1.1.4'
O O 0.0106 0.0060 'International Tables Vol C Tables 4.2.6.8 and 6.1.1.4'
Ti Ti 0.2776 0.4457 'International Tables Vol C Tables 4.2.6.8 and 6.1.1.4'

loop_
_geom_angle_atom_site_label_1
_geom_angle_atom_site_label_2
_geom_angle_atom_site_label_3
_geom_angle
_geom_angle_site_symmetry_1
_geom_angle_site_symmetry_3
N3 Ti1 O2 111.75(11) . 2_666
N3 Ti1 O4 109.22(11) . .
O2 Ti1 O4 84.85(11) 2_666 .
N3 Ti1 O1 105.67(11) . .
O2 Ti1 O1 142.58(10) 2_666 .
O4 Ti1 O1 83.14(10) . .
N3 Ti1 O3 107.89(11) . .
O2 Ti1 O3 83.13(11) 2_666 .
O4 Ti1 O3 142.84(10) . .
O1 Ti1 O3 85.41(11) . .
C1 O1 Ti1 122.9(2) . .
C1 N1 C11 116.9(3) . .
C1 N1 C17 121.8(3) . .
C11 N1 C17 121.2(3) . .
O1 C1 O2 123.2(3) . .
O1 C1 N1 119.1(3) . .
O2 C1 N1 117.6(3) . .
N6 Ti2 O5 113.11(10) . 2_565
N6 Ti2 O7 107.40(10) . .
O5 Ti2 O7 84.33(9) 2_565 .
N6 Ti2 O8 107.32(10) . .
O5 Ti2 O8 83.64(9) 2_565 .
O7 Ti2 O8 145.25(8) . .
N6 Ti2 O6 103.12(10) . .
O5 Ti2 O6 143.70(9) 2_565 .
O7 Ti2 O6 87.18(9) . .
O8 Ti2 O6 83.56(9) . .
C1 O2 Ti1 150.3(2) . 2_666
C2 N2 C21 117.4(3) . .
C2 N2 C27 122.0(3) . .
C21 N2 C27 120.3(3) . .
O3 C2 O4 124.1(3) . 2_666
O3 C2 N2 119.4(3) . .
O4 C2 N2 116.5(3) 2_666 .
C31 N3 C37 115.9(3) . .
C31 N3 Ti1 113.6(2) . .
C37 N3 Ti1 130.4(2) . .
C2 O3 Ti1 128.8(2) . .
C4 N4 C41 117.9(3) . .
C4 N4 C47 121.6(3) . .
C41 N4 C47 120.5(3) . .
O6 C4 O5 121.8(3) . .
O6 C4 N4 119.4(3) . .
O5 C4 N4 118.8(3) . .
C2 O4 Ti1 143.1(2) 2_666 .
C4 O5 Ti2 158.6(2) . 2_565
C5 N5 C51 116.6(3) . .
C5 N5 C57 121.6(3) . .
C51 N5 C57 119.4(3) . .
O7 C5 O8 123.8(3) . 2_565
O7 C5 N5 119.5(3) . .
O8 C5 N5 116.7(3) 2_565 .
C4 O6 Ti2 113.2(2) . .
C61 N6 C67 117.1(2) . .
C61 N6 Ti2 113.88(19) . .
C67 N6 Ti2 128.1(2) . .
C5 O7 Ti2 132.3(2) . .
C5 O8 Ti2 135.9(2) 2_565 .
C12 C11 C16 119.3(4) . .
C12 C11 N1 121.1(3) . .
C16 C11 N1 119.6(4) . .
C11 C12 C13 120.2(5) . .
C14 C13 C12 119.4(5) . .
C15 C14 C13 120.3(5) . .
C14 C15 C16 120.7(5) . .
C11 C16 C15 120.0(5) . .
N1 C17 C18 110.2(3) . .
N1 C17 C110 110.0(3) . .
C18 C17 C110 107.4(3) . .
N1 C17 C19 108.8(3) . .
C18 C17 C19 108.9(3) . .
C110 C17 C19 111.6(3) . .
C26 C21 C22 118.7(4) . .
C26 C21 N2 120.3(3) . .
C22 C21 N2 121.0(3) . .
C23 C22 C21 120.3(4) . .
C24 C23 C22 120.5(4) . .
C23 C24 C25 119.4(4) . .
C24 C25 C26 120.3(4) . .
C21 C26 C25 120.8(4) . .
N2 C27 C29 109.9(3) . .
N2 C27 C210 109.0(3) . .
C29 C27 C210 112.4(4) . .
N2 C27 C28 108.9(3) . .
C29 C27 C28 107.6(4) . .
C210 C27 C28 109.0(4) . .
C32 C31 C36 118.6(4) . .
C32 C31 N3 121.0(4) . .
C36 C31 N3 120.4(4) . .
C31 C32 C33 119.8(5) . .
C34 C33 C32 120.2(5) . .
C35 C34 C33 119.8(5) . .
C34 C35 C36 121.6(5) . .
C31 C36 C35 120.1(5) . .
N3 C37 C39 107.7(3) . .
N3 C37 C310 111.8(3) . .
C39 C37 C310 108.2(4) . .
N3 C37 C38 110.1(3) . .
C39 C37 C38 109.5(4) . .
C310 C37 C38 109.6(4) . .
C46 C41 C42 119.9(3) . .
C46 C41 N4 120.0(3) . .
C42 C41 N4 120.1(3) . .
C43 C42 C41 119.9(4) . .
C44 C43 C42 119.9(4) . .
C45 C44 C43 120.3(4) . .
C44 C45 C46 119.8(4) . .
C41 C46 C45 120.2(4) . .
N4 C47 C49 110.4(3) . .
N4 C47 C410 109.7(3) . .
C49 C47 C410 108.8(3) . .
N4 C47 C48 109.2(3) . .
C49 C47 C48 107.0(3) . .
C410 C47 C48 111.9(3) . .
C56 C51 C52 119.5(3) . .
C56 C51 N5 120.4(3) . .
C52 C51 N5 120.1(3) . .
C51 C52 C53 119.9(4) . .
C54 C53 C52 120.9(4) . .
C53 C54 C55 119.5(4) . .
C54 C55 C56 120.0(4) . .
C51 C56 C55 120.2(4) . .
N5 C57 C59 110.0(3) . .
N5 C57 C510 110.2(3) . .
C59 C57 C510 111.6(3) . .
N5 C57 C58 107.9(3) . .
C59 C57 C58 109.6(4) . .
C510 C57 C58 107.4(3) . .
C62 C61 C66 118.5(3) . .
C62 C61 N6 121.2(3) . .
C66 C61 N6 120.2(3) . .
C61 C62 C63 120.1(4) . .
C64 C63 C62 120.6(4) . .
C63 C64 C65 120.2(4) . .
C64 C65 C66 119.9(4) . .
C65 C66 C61 120.8(3) . .
N6 C67 C69 107.7(3) . .
N6 C67 C610 109.3(3) . .
C69 C67 C610 110.6(3) . .
N6 C67 C68 111.3(3) . .
C69 C67 C68 108.0(3) . .
C610 C67 C68 109.8(3) . .
C1S C2S O1S 114(2) . .
C3S O1S C2S 124(2) . .
O1S C3S C4S 114.0(16) . .
C4T O1T C1T 109(2) . .
O1T C1T C2T 103.1(18) . .
C3T C2T C1T 109.1(17) . .
C2T C3T C4T 102.0(17) . .
O1T C4T C3T 104.6(19) . .

loop_
_geom_bond_atom_site_label_1
_geom_bond_atom_site_label_2
_geom_bond_distance
_geom_bond_site_symmetry_2
Ti1 N3 1.920(3) .
Ti1 O2 2.022(3) 2_666
Ti1 O4 2.031(2) .
Ti1 O1 2.041(2) .
Ti1 O3 2.048(2) .
O1 C1 1.274(4) .
N1 C1 1.375(4) .
N1 C11 1.443(4) .
N1 C17 1.503(4) .
C1 O2 1.275(4) .
Ti2 N6 1.919(2) .
Ti2 O5 2.040(2) 2_565
Ti2 O7 2.042(2) .
Ti2 O8 2.046(2) .
Ti2 O6 2.064(2) .
O2 Ti1 2.022(3) 2_666
N2 C2 1.375(4) .
N2 C21 1.439(4) .
N2 C27 1.516(4) .
C2 O3 1.264(4) .
C2 O4 1.276(4) 2_666
N3 C31 1.449(4) .
N3 C37 1.491(4) .
N4 C4 1.371(4) .
N4 C41 1.453(4) .
N4 C47 1.511(4) .
C4 O6 1.269(4) .
C4 O5 1.273(4) .
O4 C2 1.276(4) 2_666
O5 Ti2 2.040(2) 2_565
N5 C5 1.372(4) .
N5 C51 1.447(4) .
N5 C57 1.515(4) .
C5 O7 1.267(4) .
C5 O8 1.281(4) 2_565
N6 C61 1.442(4) .
N6 C67 1.499(4) .
O8 C5 1.281(4) 2_565
C11 C12 1.373(5) .
C11 C16 1.373(5) .
C12 C13 1.393(6) .
C13 C14 1.379(8) .
C14 C15 1.341(8) .
C15 C16 1.388(6) .
C17 C18 1.525(5) .
C17 C110 1.536(5) .
C17 C19 1.540(5) .
C21 C26 1.371(5) .
C21 C22 1.384(5) .
C22 C23 1.384(6) .
C23 C24 1.366(6) .
C24 C25 1.376(6) .
C25 C26 1.381(6) .
C27 C29 1.522(6) .
C27 C210 1.526(6) .
C27 C28 1.539(6) .
C31 C32 1.381(6) .
C31 C36 1.390(5) .
C32 C33 1.413(7) .
C33 C34 1.376(9) .
C34 C35 1.333(8) .
C35 C36 1.394(6) .
C37 C39 1.519(5) .
C37 C310 1.523(5) .
C37 C38 1.527(6) .
C41 C46 1.377(5) .
C41 C42 1.387(5) .
C42 C43 1.382(5) .
C43 C44 1.381(6) .
C44 C45 1.378(6) .
C45 C46 1.384(5) .
C47 C49 1.530(5) .
C47 C410 1.530(5) .
C47 C48 1.537(5) .
C51 C56 1.377(5) .
C51 C52 1.382(5) .
C52 C53 1.390(5) .
C53 C54 1.364(6) .
C54 C55 1.384(6) .
C55 C56 1.395(5) .
C57 C59 1.515(5) .
C57 C510 1.524(5) .
C57 C58 1.545(5) .
C61 C62 1.383(5) .
C61 C66 1.396(5) .
C62 C63 1.403(5) .
C63 C64 1.362(6) .
C64 C65 1.375(5) .
C65 C66 1.391(5) .
C67 C69 1.524(5) .
C67 C610 1.525(6) .
C67 C68 1.533(5) .
C1S C2S 1.40(2) .
C2S O1S 1.41(3) .
O1S C3S 1.37(2) .
C3S C4S 1.40(2) .
O1T C4T 1.36(2) .
O1T C1T 1.38(3) .
C1T C2T 1.61(4) .
C2T C3T 1.22(3) .
C3T C4T 1.61(4) .
